data_1529637
loop_
_publ_author_name
'Bino, A.'
'Hutchinson, B.'
'Marler, D.O.'
'Farquharson, S.'
'Cotton, F.A.'
'Spencer, B.'
'Kincaid, J.'

_publ_section_title
;
 Structural and vibrational characteristics of the
 tetrasulfatodimolybdenum ions with Mo-Mo bond orders of 3.5 and 4.0
;
_journal_name_full 'Inorganica Chimica Acta'
_journal_page_first 295
_journal_page_last 300
_journal_volume 133
_journal_year 1987
_chemical_formula_sum 'Br H8 K4 Mo2 O20 S4'
_chemical_name_systematic 'K4 (Mo2 (S O4)4 Br) (H2 O)4'
_space_group_IT_number 128
_symmetry_space_group_name_Hall '-P 4 2n'
_symmetry_space_group_name_H-M 'P 4/m n c'
_cell_angle_alpha 90
_cell_angle_beta 90
_cell_angle_gamma 90
_cell_formula_units_Z 2
_cell_length_a 11.903
_cell_length_b 11.903
_cell_length_c 8.021
_cell_volume 1136.427
_citation_journal_id_ASTM ICHAA3
_cod_data_source_file Bino_ICHAA3_1987_1555.cif
_cod_data_source_block H8Br1K4Mo2O20S4
_cod_original_formula_sum 'H8 Br1 K4 Mo2 O20 S4'
_cod_database_code 1529637

loop_
_symmetry_equiv_pos_as_xyz
x,y,z
-y,x,z
-x,-y,z
y,-x,z
x+1/2,-y+1/2,-z+1/2
y+1/2,x+1/2,-z+1/2
-x+1/2,y+1/2,-z+1/2
-y+1/2,-x+1/2,-z+1/2
-x,-y,-z
y,-x,-z
x,y,-z
-y,x,-z
-x-1/2,y-1/2,z-1/2
-y-1/2,-x-1/2,z-1/2
x-1/2,-y-1/2,z-1/2
y-1/2,x-1/2,z-1/2

loop_
_atom_site_label
_atom_site_type_symbol
_atom_site_fract_x
_atom_site_fract_y
_atom_site_fract_z
_atom_site_occupancy
_atom_site_U_iso_or_equiv
O3 O-2 0.2249 0.2982 0 1 0.0
S1 S+6 0.2707 0.4087 0 1 0.0
O4 O-2 0.1879 0.4958 0 1 0.0
O1 O-2 0.3466 0.4211 0.1517 1 0.0
Mo1 Mo+2 0 0 0.3648 1 0.0
O2 O-2 0.48 0.2173 -0.5 1 0.0
Br1 Br-1 0 0 0 1 0.0
K1 K+1 0.3338 0.1662 -0.25 1 0.0
